data_2103412
loop_
_publ_author_name
'Herbstein, Frank H.'
'Hu, Shengzhi'
'Kapon, Moshe'

_publ_section_title
;
 Some errors from the crystallographic literature, some amplifications
 and a questionable result
;
_journal_issue 5
_journal_name_full 'Acta Crystallographica Section B'
_journal_page_first 884
_journal_page_last 892
_journal_paper_doi 10.1107/S0108768102010261
_journal_volume 58
_journal_year 2002
_chemical_formula_moiety '(C14 H24 Mo2 N2 O8)n'
_chemical_formula_sum 'C14 H24 Mo2 N2 O8'
_chemical_formula_weight 540.23
_chemical_name_systematic
;catena-((2-(1,4-diazobicyclo[2.2.2]-octane-1,4-diyl)-tetrakis(2-acetato-O,O')-
dimolybdenum
 (II))
;
_space_group_IT_number 12
_symmetry_cell_setting monoclinic
_symmetry_space_group_name_Hall '-C 2y'
_symmetry_space_group_name_H-M 'C 1 2/m 1'
_cell_angle_alpha 90.00
_cell_angle_beta 103.05
_cell_angle_gamma 90.00
_cell_formula_units_Z 2
_cell_length_a 8.091
_cell_length_b 15.818
_cell_length_c 7.864
_cell_volume 980.468
_diffrn_ambient_temperature 298
_cod_data_source_file bm0053.cif
_cod_data_source_block number_2
_cod_original_cell_volume 980.47
_cod_original_sg_symbol_H-M C2/m
_cod_original_formula_sum '(C14 H24 Mo2 N2 O8)n '
_cod_database_code 2103412

loop_
_symmetry_equiv_pos_as_xyz
'x, y, z'
'x, -y, z'
'-x, y,  -z'
'-x, -y, -z'
'x + 1/2, y + 1/2, z'
'x +1/2, -y + 1/2, z'
'-x + 1/2, y + 1/2,  -z'
'-x + 1/2, -y + 1/2, -z'

loop_
_atom_site_label
_atom_site_fract_x
_atom_site_fract_y
_atom_site_fract_z
Mo -0.109 0.0 -0.1016
O1 -0.0082 0.0982 -0.2343
O2 -0.223 0.0975 0.0193
C1 -0.134 0.128 0.16
C2 -0.2 0.204 0.24
N -0.3713 0.0 -0.3701
